data_4079695
loop_
_publ_author_name
'Bader, Manuela'
'Marquet, Nicolas'
'Kirillov, Evgeny'
'Roisnel, Thierry'
'Razavi, Abbas'
'Lhost, Olivier'
'Carpentier, Jean-Fran\,cois'

_publ_section_title
;
 Old and NewC1-Symmetric Group 4 Metallocenes
 {(R1R2C)-(R2&#x2032;R3&#x2032;R6&#x2032;R7&#x2032;-Flu)(3-R3-5-R4-C5H2)}ZrCl2:
 From Highly Isotactic Polypropylenes to Vinyl End-Capped
 Isotactic-Enriched Oligomers
;
_journal_issue 23
_journal_name_full Organometallics
_journal_page_first 8375
_journal_paper_doi 10.1021/om300957k
_journal_volume 31
_journal_year 2012
_chemical_compound_source 'synthesis as described'
_chemical_formula_moiety 'C39 H46 Cl2 Zr1'
_chemical_formula_sum 'C39 H46 Cl2 Zr'
_chemical_formula_weight 676.88
_chemical_name_systematic
;
 ?
;
_space_group_IT_number 14
_symmetry_cell_setting monoclinic
_symmetry_Int_Tables_number 14
_symmetry_space_group_name_Hall '-P 2yn'
_symmetry_space_group_name_H-M 'P 1 21/n 1'
_atom_sites_solution_hydrogens geom
_atom_sites_solution_primary direct
_atom_sites_solution_secondary difmap
_audit_conform_dict_location ftp://ftp.iucr.org/pub/cif_core.dic
_audit_conform_dict_name cif_core.dic
_audit_conform_dict_version 2.3
_audit_creation_date 2008-04-23T15:56:47-00:00
_audit_creation_method 'WinGX routine CIF_UPDATE'
_cell_angle_alpha 90
_cell_angle_beta 92.766(4)
_cell_angle_gamma 90
_cell_formula_units_Z 4
_cell_length_a 11.8432(7)
_cell_length_b 16.4959(12)
_cell_length_c 17.1659(12)
_cell_measurement_reflns_used 5886
_cell_measurement_temperature 100(2)
_cell_measurement_theta_max 27.39
_cell_measurement_theta_min 2.47
_cell_measurement_wavelength 0.71073
_cell_volume 3349.7(4)
_computing_cell_refinement 'Bruker SMART, 2006'
_computing_data_collection 'Bruker SMART, 2006'
_computing_data_reduction 'Bruker SAINT, 2006'
_computing_molecular_graphics 'Ortep-3 for Windows (Farrugia, 1997)'
_computing_publication_material 'WinGX publication routines (Farrugia, 1999)'
_computing_structure_refinement 'SHELXL-97 (Sheldrick, 1997)'
_computing_structure_solution 'SIR97 (Altomare et al., 1999)'
_diffrn_ambient_temperature 100(2)
_diffrn_detector 'CCD plate'
_diffrn_measured_fraction_theta_full 0.995
_diffrn_measured_fraction_theta_max 0.995
_diffrn_measurement_device_type 'APEXII, Bruker-AXS'
_diffrn_measurement_method 'CCD rotation images, thin slices'
_diffrn_radiation_monochromator graphite
_diffrn_radiation_probe x-ray
_diffrn_radiation_type MoK\a
_diffrn_radiation_wavelength 0.71073
_diffrn_reflns_av_R_equivalents 0.0465
_diffrn_reflns_av_unetI/netI 0.0371
_diffrn_reflns_limit_h_max 15
_diffrn_reflns_limit_h_min -15
_diffrn_reflns_limit_k_max 21
_diffrn_reflns_limit_k_min -21
_diffrn_reflns_limit_l_max 22
_diffrn_reflns_limit_l_min -21
_diffrn_reflns_number 35808
_diffrn_reflns_theta_full 27.42
_diffrn_reflns_theta_max 27.42
_diffrn_reflns_theta_min 1.71
_exptl_absorpt_coefficient_mu 0.514
_exptl_absorpt_correction_T_max 0.926
_exptl_absorpt_correction_T_min 0.782
_exptl_absorpt_correction_type multi-scan
_exptl_absorpt_process_details
;
  [Sheldrick, G.M. (2002). SADABS Bruker AXS Inc., Madison, Wisconsin, USA]
;
_exptl_crystal_colour red
_exptl_crystal_density_diffrn 1.342
_exptl_crystal_density_method 'not measured'
_exptl_crystal_description prism
_exptl_crystal_F_000 1416
_exptl_crystal_size_max 0.46
_exptl_crystal_size_mid 0.16
_exptl_crystal_size_min 0.15
_refine_diff_density_max 0.61
_refine_diff_density_min -0.648
_refine_diff_density_rms 0.132
_refine_ls_extinction_method none
_refine_ls_goodness_of_fit_ref 1.132
_refine_ls_hydrogen_treatment constr
_refine_ls_matrix_type full
_refine_ls_number_parameters 389
_refine_ls_number_reflns 7596
_refine_ls_number_restraints 0
_refine_ls_restrained_S_all 1.132
_refine_ls_R_factor_all 0.0379
_refine_ls_R_factor_gt 0.0307
_refine_ls_shift/su_max 0.003
_refine_ls_shift/su_mean 0
_refine_ls_structure_factor_coef Fsqd
_refine_ls_weighting_details 'calc w=1/[\s^2^(Fo^2^)+(0.0528P)^2^+1.0930P] where P=(Fo^2^+2Fc^2^)/3'
_refine_ls_weighting_scheme calc
_refine_ls_wR_factor_gt 0.0832
_refine_ls_wR_factor_ref 0.1004
_reflns_number_gt 6765
_reflns_number_total 7596
_reflns_threshold_expression >2sigma(I)
_cod_data_source_file om300957k_si_002.cif
_cod_data_source_block 3b
_cod_original_sg_symbol_H-M 'P 21/n'
_cod_database_code 4079695

loop_
_symmetry_equiv_pos_as_xyz
'x, y, z'
'-x+1/2, y+1/2, -z+1/2'
'-x, -y, -z'
'x-1/2, -y-1/2, z-1/2'

loop_
_atom_site_label
_atom_site_type_symbol
_atom_site_fract_x
_atom_site_fract_y
_atom_site_fract_z
_atom_site_U_iso_or_equiv
_atom_site_adp_type
_atom_site_occupancy
_atom_site_calc_flag
_atom_site_refinement_flags
Zr1 Zr 0.762560(14) 0.605489(11) 0.704701(10) 0.00997(7) Uani 1 d .
Cl1 Cl 0.56813(4) 0.63809(3) 0.66424(3) 0.01503(11) Uani 1 d .
Cl2 Cl 0.80388(4) 0.73119(3) 0.77430(3) 0.01649(11) Uani 1 d .
C1 C 0.86364(16) 0.51753(12) 0.61721(11) 0.0120(4) Uani 1 d .
C2 C 0.94018(16) 0.58242(12) 0.63729(11) 0.0123(4) Uani 1 d .
H2 H 1.0072 0.5772 0.6696 0.015 Uiso 1 calc R
C3 C 0.90083(16) 0.65623(12) 0.60148(11) 0.0126(4) Uani 1 d .
C4 C 0.79669(16) 0.63694(12) 0.56207(11) 0.0133(4) Uani 1 d .
H4 H 0.7493 0.6747 0.5344 0.016 Uiso 1 calc R
C5 C 0.77286(16) 0.55237(12) 0.56989(11) 0.0123(4) Uani 1 d .
C6 C 0.67269(17) 0.50857(13) 0.53095(12) 0.0152(4) Uani 1 d .
H6A H 0.6203 0.5491 0.5066 0.018 Uiso 1 calc R
H6B H 0.6316 0.4793 0.5712 0.018 Uiso 1 calc R
C7 C 0.70707(19) 0.44791(14) 0.46834(13) 0.0222(5) Uani 1 d .
H7A H 0.7521 0.4758 0.4301 0.033 Uiso 1 calc R
H7B H 0.6391 0.4251 0.442 0.033 Uiso 1 calc R
H7C H 0.752 0.4042 0.493 0.033 Uiso 1 calc R
C8 C 0.96721(17) 0.73523(12) 0.59687(12) 0.0155(4) Uani 1 d .
C9 C 1.05549(18) 0.74285(14) 0.66539(13) 0.0208(5) Uani 1 d .
H9A H 1.0175 0.7397 0.7148 0.031 Uiso 1 calc R
H9B H 1.0946 0.795 0.6621 0.031 Uiso 1 calc R
H9C H 1.1105 0.6987 0.6628 0.031 Uiso 1 calc R
C10 C 1.03077(18) 0.73282(14) 0.52023(13) 0.0212(5) Uani 1 d .
H10A H 1.0796 0.6849 0.5201 0.032 Uiso 1 calc R
H10B H 1.077 0.7818 0.5163 0.032 Uiso 1 calc R
H10C H 0.9759 0.7303 0.4757 0.032 Uiso 1 calc R
C11 C 0.88791(17) 0.80936(13) 0.59398(12) 0.0176(4) Uani 1 d .
H11A H 0.8343 0.8047 0.5489 0.026 Uiso 1 calc R
H11B H 0.9327 0.8589 0.5893 0.026 Uiso 1 calc R
H11C H 0.8463 0.8116 0.6419 0.026 Uiso 1 calc R
C12 C 0.85954(15) 0.43794(12) 0.66285(11) 0.0110(4) Uani 1 d .
H12 H 0.8042 0.4008 0.6352 0.013 Uiso 1 calc R
C13 C 0.97300(16) 0.39366(11) 0.67401(12) 0.0120(4) Uani 1 d .
C14 C 0.98587(17) 0.33375(12) 0.73144(12) 0.0157(4) Uani 1 d .
H14 H 0.9244 0.3212 0.7629 0.019 Uiso 1 calc R
C15 C 1.08779(17) 0.29237(13) 0.74305(12) 0.0178(4) Uani 1 d .
H15 H 1.0956 0.2521 0.7825 0.021 Uiso 1 calc R
C16 C 1.17867(17) 0.30982(13) 0.69680(12) 0.0164(4) Uani 1 d .
H16 H 1.2484 0.2818 0.7048 0.02 Uiso 1 calc R
C17 C 1.16615(17) 0.36835(13) 0.63917(12) 0.0162(4) Uani 1 d .
H17 H 1.2276 0.3803 0.6075 0.019 Uiso 1 calc R
C18 C 1.06373(17) 0.41020(13) 0.62709(12) 0.0150(4) Uani 1 d .
H18 H 1.0559 0.4498 0.587 0.018 Uiso 1 calc R
C19 C 0.80919(15) 0.46633(12) 0.73906(11) 0.0109(4) Uani 1 d .
C20 C 0.86777(15) 0.51276(12) 0.79970(11) 0.0104(4) Uani 1 d .
C21 C 0.98425(15) 0.53223(12) 0.81607(11) 0.0119(4) Uani 1 d .
H21 H 1.0411 0.5101 0.7852 0.014 Uiso 1 calc R
C22 C 1.01279(16) 0.58328(13) 0.87692(12) 0.0142(4) Uani 1 d .
H22 H 1.0905 0.5951 0.8874 0.017 Uiso 1 calc R
C23 C 0.93175(16) 0.61989(12) 0.92582(11) 0.0118(4) Uani 1 d .
C24 C 0.97355(16) 0.68167(13) 0.98719(12) 0.0147(4) Uani 1 d .
C25 C 0.87540(18) 0.71850(14) 1.03112(13) 0.0210(5) Uani 1 d .
H25A H 0.8216 0.7444 0.9937 0.032 Uiso 1 calc R
H25B H 0.9052 0.759 1.0685 0.032 Uiso 1 calc R
H25C H 0.837 0.6755 1.059 0.032 Uiso 1 calc R
C26 C 1.05756(18) 0.64161(14) 1.04689(12) 0.0209(5) Uani 1 d .
H26A H 1.0194 0.598 1.0741 0.031 Uiso 1 calc R
H26B H 1.0853 0.6822 1.0848 0.031 Uiso 1 calc R
H26C H 1.1214 0.6192 1.0197 0.031 Uiso 1 calc R
C27 C 1.03333(19) 0.75222(13) 0.94597(13) 0.0212(5) Uani 1 d .
H27A H 1.1014 0.7318 0.9224 0.032 Uiso 1 calc R
H27B H 1.0544 0.7943 0.9842 0.032 Uiso 1 calc R
H27C H 0.9819 0.7752 0.9053 0.032 Uiso 1 calc R
C28 C 0.81975(16) 0.59972(12) 0.91261(12) 0.0121(4) Uani 1 d .
H28 H 0.7646 0.6206 0.9457 0.015 Uiso 1 calc R
C29 C 0.78645(15) 0.54788(12) 0.84984(11) 0.0113(4) Uani 1 d .
C30 C 0.67584(15) 0.52180(12) 0.82102(11) 0.0113(4) Uani 1 d .
C31 C 0.56749(16) 0.54095(12) 0.84728(11) 0.0125(4) Uani 1 d .
H31 H 0.5605 0.5762 0.8906 0.015 Uiso 1 calc R
C32 C 0.69012(15) 0.46955(12) 0.75514(11) 0.0112(4) Uani 1 d .
C33 C 0.59073(16) 0.43370(12) 0.71932(12) 0.0130(4) Uani 1 d .
H33 H 0.5963 0.397 0.677 0.016 Uiso 1 calc R
C34 C 0.48676(16) 0.45297(12) 0.74689(11) 0.0132(4) Uani 1 d .
H34 H 0.4214 0.4283 0.723 0.016 Uiso 1 calc R
C35 C 0.47230(15) 0.50852(12) 0.81003(11) 0.0121(4) Uani 1 d .
C36 C 0.35270(15) 0.53143(12) 0.83351(12) 0.0134(4) Uani 1 d .
C37 C 0.35658(17) 0.59509(14) 0.89888(14) 0.0209(5) Uani 1 d .
H37A H 0.3959 0.5725 0.9455 0.031 Uiso 1 calc R
H37B H 0.2793 0.6101 0.9111 0.031 Uiso 1 calc R
H37C H 0.397 0.6433 0.8818 0.031 Uiso 1 calc R
C38 C 0.29169(16) 0.45534(13) 0.86296(13) 0.0175(4) Uani 1 d .
H38A H 0.3361 0.4317 0.9069 0.026 Uiso 1 calc R
H38B H 0.2835 0.4155 0.8207 0.026 Uiso 1 calc R
H38C H 0.2168 0.4706 0.8799 0.026 Uiso 1 calc R
C39 C 0.28718(16) 0.56666(13) 0.76180(13) 0.0176(4) Uani 1 d .
H39A H 0.214 0.5874 0.7773 0.026 Uiso 1 calc R
H39B H 0.2749 0.5241 0.7225 0.026 Uiso 1 calc R
H39C H 0.3308 0.6109 0.7399 0.026 Uiso 1 calc R

loop_
_atom_site_aniso_label
_atom_site_aniso_U_11
_atom_site_aniso_U_22
_atom_site_aniso_U_33
_atom_site_aniso_U_23
_atom_site_aniso_U_13
_atom_site_aniso_U_12
Zr1 0.00903(11) 0.00978(11) 0.01106(12) -0.00051(6) -0.00007(7) 0.00058(6)
Cl1 0.0108(2) 0.0171(3) 0.0170(2) 0.00059(18) -0.00081(18) 0.00290(17)
Cl2 0.0220(3) 0.0118(2) 0.0155(3) -0.00159(18) -0.00104(19) -0.00141(18)
C1 0.0120(9) 0.0126(10) 0.0116(9) -0.0014(7) 0.0018(7) 0.0008(7)
C2 0.0114(9) 0.0135(10) 0.0120(10) 0.0005(7) 0.0010(7) 0.0003(7)
C3 0.0121(9) 0.0137(10) 0.0121(9) 0.0010(7) 0.0029(7) 0.0003(7)
C4 0.0133(9) 0.0150(10) 0.0115(10) 0.0015(8) 0.0002(7) 0.0008(7)
C5 0.0127(9) 0.0161(10) 0.0084(9) -0.0007(7) 0.0021(7) 0.0003(7)
C6 0.0145(9) 0.0174(10) 0.0138(10) -0.0006(8) -0.0002(8) 0.0000(8)
C7 0.0232(11) 0.0220(12) 0.0212(11) -0.0064(9) -0.0009(9) -0.0035(9)
C8 0.0150(9) 0.0141(10) 0.0174(10) 0.0015(8) 0.0007(8) -0.0017(7)
C9 0.0186(10) 0.0185(11) 0.0246(12) 0.0027(9) -0.0055(9) -0.0059(8)
C10 0.0193(10) 0.0202(12) 0.0246(12) 0.0033(9) 0.0067(9) -0.0023(8)
C11 0.0199(10) 0.0143(10) 0.0186(11) 0.0028(8) 0.0006(8) 0.0001(8)
C12 0.0091(8) 0.0132(10) 0.0108(9) -0.0016(7) 0.0002(7) -0.0004(7)
C13 0.0115(9) 0.0111(10) 0.0135(10) -0.0031(7) 0.0005(8) 0.0010(7)
C14 0.0155(9) 0.0135(10) 0.0185(11) 0.0007(8) 0.0045(8) 0.0000(8)
C15 0.0188(10) 0.0166(11) 0.0182(11) 0.0038(8) 0.0016(8) 0.0011(8)
C16 0.0128(9) 0.0160(10) 0.0204(11) -0.0033(8) -0.0001(8) 0.0030(8)
C17 0.0137(9) 0.0200(11) 0.0153(10) -0.0015(8) 0.0049(8) 0.0017(8)
C18 0.0166(10) 0.0153(10) 0.0134(10) -0.0002(8) 0.0029(8) 0.0018(8)
C19 0.0100(8) 0.0097(9) 0.0128(9) 0.0016(7) -0.0009(7) 0.0001(7)
C20 0.0112(9) 0.0103(9) 0.0099(9) 0.0022(7) 0.0006(7) -0.0003(7)
C21 0.0100(9) 0.0128(10) 0.0130(9) 0.0016(7) 0.0001(7) 0.0013(7)
C22 0.0091(9) 0.0174(10) 0.0160(10) 0.0014(8) -0.0013(7) -0.0005(7)
C23 0.0141(9) 0.0126(10) 0.0085(9) 0.0025(7) -0.0008(7) -0.0019(7)
C24 0.0126(9) 0.0177(11) 0.0136(10) -0.0022(8) -0.0015(7) -0.0022(8)
C25 0.0172(10) 0.0223(12) 0.0237(12) -0.0096(9) 0.0019(9) -0.0027(8)
C26 0.0218(11) 0.0239(12) 0.0163(11) 0.0002(9) -0.0051(8) -0.0013(9)
C27 0.0221(11) 0.0202(12) 0.0210(11) -0.0005(9) -0.0009(9) -0.0075(8)
C28 0.0120(9) 0.0128(10) 0.0116(10) 0.0012(7) 0.0023(7) -0.0002(7)
C29 0.0107(9) 0.0104(9) 0.0128(9) 0.0039(7) 0.0004(7) 0.0001(7)
C30 0.0112(9) 0.0100(9) 0.0127(9) 0.0019(7) 0.0000(7) -0.0010(7)
C31 0.0125(9) 0.0135(10) 0.0115(9) -0.0007(7) 0.0019(7) 0.0002(7)
C32 0.0120(9) 0.0099(9) 0.0119(9) 0.0027(7) 0.0025(7) 0.0004(7)
C33 0.0151(9) 0.0096(9) 0.0142(10) -0.0003(7) 0.0004(7) -0.0007(7)
C34 0.0106(9) 0.0136(10) 0.0152(10) -0.0002(8) -0.0010(7) -0.0017(7)
C35 0.0100(9) 0.0132(10) 0.0133(10) 0.0018(7) 0.0019(7) -0.0011(7)
C36 0.0087(8) 0.0145(10) 0.0170(10) -0.0015(8) 0.0011(7) -0.0017(7)
C37 0.0101(9) 0.0281(12) 0.0247(12) -0.0115(9) 0.0023(8) 0.0008(8)
C38 0.0120(9) 0.0190(11) 0.0219(11) 0.0009(8) 0.0031(8) -0.0012(8)
C39 0.0122(9) 0.0197(11) 0.0209(11) 0.0013(8) 0.0009(8) 0.0017(8)

loop_
_atom_type_symbol
_atom_type_description
_atom_type_scat_dispersion_real
_atom_type_scat_dispersion_imag
_atom_type_scat_source
C C 0.0033 0.0016 'International Tables Vol C Tables 4.2.6.8 and 6.1.1.4'
H H 0 0 'International Tables Vol C Tables 4.2.6.8 and 6.1.1.4'
Cl Cl 0.1484 0.1585 'International Tables Vol C Tables 4.2.6.8 and 6.1.1.4'
Zr Zr -2.9673 0.5597 'International Tables Vol C Tables 4.2.6.8 and 6.1.1.4'

loop_
_geom_angle_atom_site_label_1
_geom_angle_atom_site_label_2
_geom_angle_atom_site_label_3
_geom_angle
C19 Zr1 Cl2 130.48(5)
C19 Zr1 Cl1 118.66(5)
Cl2 Zr1 Cl1 96.721(18)
C19 Zr1 C1 58.34(6)
Cl2 Zr1 C1 135.71(5)
Cl1 Zr1 C1 116.16(5)
C19 Zr1 C2 77.29(6)
Cl2 Zr1 C2 101.84(5)
Cl1 Zr1 C2 135.52(5)
C1 Zr1 C2 33.87(6)
C19 Zr1 C5 82.64(7)
Cl2 Zr1 C5 137.84(5)
Cl1 Zr1 C5 84.28(5)
C1 Zr1 C5 33.89(6)
C2 Zr1 C5 55.23(6)
C19 Zr1 C20 33.84(6)
Cl2 Zr1 C20 96.79(5)
Cl1 Zr1 C20 138.61(4)
C1 Zr1 C20 78.21(6)
C2 Zr1 C20 78.74(6)
C5 Zr1 C20 110.11(6)
C19 Zr1 C4 112.36(6)
Cl2 Zr1 C4 105.10(5)
Cl1 Zr1 C4 82.69(5)
C1 Zr1 C4 55.00(6)
C2 Zr1 C4 53.60(6)
C5 Zr1 C4 32.97(6)
C20 Zr1 C4 130.33(6)
C19 Zr1 C32 33.64(6)
Cl2 Zr1 C32 129.95(5)
Cl1 Zr1 C32 87.84(4)
C1 Zr1 C32 82.54(6)
C2 Zr1 C32 109.17(6)
C5 Zr1 C32 92.20(6)
C20 Zr1 C32 54.16(6)
C4 Zr1 C32 124.88(6)
C19 Zr1 C3 109.01(6)
Cl2 Zr1 C3 86.68(5)
Cl1 Zr1 C3 110.59(4)
C1 Zr1 C3 55.29(6)
C2 Zr1 C3 32.57(6)
C5 Zr1 C3 54.50(6)
C20 Zr1 C3 109.10(6)
C4 Zr1 C3 31.77(6)
C32 Zr1 C3 137.79(6)
C19 Zr1 C29 54.81(6)
Cl2 Zr1 C29 80.52(4)
Cl1 Zr1 C29 113.67(4)
C1 Zr1 C29 109.23(6)
C2 Zr1 C29 109.09(6)
C5 Zr1 C29 137.45(7)
C20 Zr1 C29 32.14(6)
C4 Zr1 C29 162.32(6)
C32 Zr1 C29 52.84(6)
C3 Zr1 C29 134.98(6)
C19 Zr1 C30 54.63(6)
Cl2 Zr1 C30 98.56(4)
Cl1 Zr1 C30 86.27(4)
C1 Zr1 C30 111.71(6)
C2 Zr1 C30 129.40(6)
C5 Zr1 C30 123.50(6)
C20 Zr1 C30 53.07(6)
C4 Zr1 C30 154.86(6)
C32 Zr1 C30 31.79(6)
C3 Zr1 C30 161.76(6)
C29 Zr1 C30 31.35(5)
C2 C1 C5 106.53(17)
C2 C1 C12 123.54(17)
C5 C1 C12 126.26(17)
C2 C1 Zr1 74.44(11)
C5 C1 Zr1 74.59(11)
C12 C1 Zr1 99.57(11)
C3 C2 C1 110.04(17)
C3 C2 Zr1 78.69(11)
C1 C2 Zr1 71.70(10)
C3 C2 H2 125
C1 C2 H2 125
Zr1 C2 H2 116.4
C4 C3 C2 105.80(17)
C4 C3 C8 127.38(18)
C2 C3 C8 126.20(18)
C4 C3 Zr1 72.00(11)
C2 C3 Zr1 68.74(10)
C8 C3 Zr1 130.63(13)
C3 C4 C5 110.24(17)
C3 C4 Zr1 76.22(11)
C5 C4 Zr1 70.79(11)
C3 C4 H4 124.9
C5 C4 H4 124.9
Zr1 C4 H4 119.7
C4 C5 C1 107.32(17)
C4 C5 C6 125.23(17)
C1 C5 C6 127.38(18)
C4 C5 Zr1 76.24(11)
C1 C5 Zr1 71.52(11)
C6 C5 Zr1 120.42(12)
C5 C6 C7 112.97(17)
C5 C6 H6A 109
C7 C6 H6A 109
C5 C6 H6B 109
C7 C6 H6B 109
H6A C6 H6B 107.8
C6 C7 H7A 109.5
C6 C7 H7B 109.5
H7A C7 H7B 109.5
C6 C7 H7C 109.5
H7A C7 H7C 109.5
H7B C7 H7C 109.5
C3 C8 C9 111.26(17)
C3 C8 C11 111.38(16)
C9 C8 C11 110.48(18)
C3 C8 C10 107.16(17)
C9 C8 C10 108.13(17)
C11 C8 C10 108.28(17)
C8 C9 H9A 109.5
C8 C9 H9B 109.5
H9A C9 H9B 109.5
C8 C9 H9C 109.5
H9A C9 H9C 109.5
H9B C9 H9C 109.5
C8 C10 H10A 109.5
C8 C10 H10B 109.5
H10A C10 H10B 109.5
C8 C10 H10C 109.5
H10A C10 H10C 109.5
H10B C10 H10C 109.5
C8 C11 H11A 109.5
C8 C11 H11B 109.5
H11A C11 H11B 109.5
C8 C11 H11C 109.5
H11A C11 H11C 109.5
H11B C11 H11C 109.5
C1 C12 C13 115.04(15)
C1 C12 C19 101.39(15)
C13 C12 C19 114.36(16)
C1 C12 H12 108.6
C13 C12 H12 108.6
C19 C12 H12 108.6
C14 C13 C18 118.84(18)
C14 C13 C12 119.31(17)
C18 C13 C12 121.83(18)
C15 C14 C13 120.75(18)
C15 C14 H14 119.6
C13 C14 H14 119.6
C14 C15 C16 120.23(19)
C14 C15 H15 119.9
C16 C15 H15 119.9
C17 C16 C15 119.36(19)
C17 C16 H16 120.3
C15 C16 H16 120.3
C16 C17 C18 120.71(18)
C16 C17 H17 119.6
C18 C17 H17 119.6
C13 C18 C17 120.08(19)
C13 C18 H18 120
C17 C18 H18 120
C20 C19 C32 106.33(16)
C20 C19 C12 125.67(16)
C32 C19 C12 126.42(17)
C20 C19 Zr1 76.65(11)
C32 C19 Zr1 78.45(11)
C12 C19 Zr1 100.04(12)
C21 C20 C19 133.33(17)
C21 C20 C29 117.22(17)
C19 C20 C29 109.38(16)
C21 C20 Zr1 115.63(13)
C19 C20 Zr1 69.52(10)
C29 C20 Zr1 79.58(11)
C22 C21 C20 119.16(17)
C22 C21 H21 120.4
C20 C21 H21 120.4
C21 C22 C23 123.75(18)
C21 C22 H22 118.1
C23 C22 H22 118.1
C28 C23 C22 117.88(18)
C28 C23 C24 123.48(18)
C22 C23 C24 118.58(17)
C23 C24 C25 111.89(16)
C23 C24 C26 110.42(17)
C25 C24 C26 108.75(17)
C23 C24 C27 108.99(16)
C25 C24 C27 107.41(17)
C26 C24 C27 109.31(17)
C24 C25 H25A 109.5
C24 C25 H25B 109.5
H25A C25 H25B 109.5
C24 C25 H25C 109.5
H25A C25 H25C 109.5
H25B C25 H25C 109.5
C24 C26 H26A 109.5
C24 C26 H26B 109.5
H26A C26 H26B 109.5
C24 C26 H26C 109.5
H26A C26 H26C 109.5
H26B C26 H26C 109.5
C24 C27 H27A 109.5
C24 C27 H27B 109.5
H27A C27 H27B 109.5
C24 C27 H27C 109.5
H27A C27 H27C 109.5
H27B C27 H27C 109.5
C23 C28 C29 120.14(18)
C23 C28 H28 119.9
C29 C28 H28 119.9
C28 C29 C30 130.94(18)
C28 C29 C20 121.77(17)
C30 C29 C20 107.26(17)
C28 C29 Zr1 120.54(13)
C30 C29 Zr1 74.49(11)
C20 C29 Zr1 68.28(10)
C31 C30 C32 121.78(17)
C31 C30 C29 130.23(18)
C32 C30 C29 107.98(16)
C31 C30 Zr1 120.62(13)
C32 C30 Zr1 70.01(10)
C29 C30 Zr1 74.16(10)
C35 C31 C30 119.98(18)
C35 C31 H31 120
C30 C31 H31 120
C33 C32 C30 117.41(17)
C33 C32 C19 133.69(18)
C30 C32 C19 108.89(16)
C33 C32 Zr1 119.87(13)
C30 C32 Zr1 78.20(11)
C19 C32 Zr1 67.92(10)
C34 C33 C32 119.21(18)
C34 C33 H33 120.4
C32 C33 H33 120.4
C33 C34 C35 123.21(18)
C33 C34 H34 118.4
C35 C34 H34 118.4
C31 C35 C34 118.27(17)
C31 C35 C36 121.76(17)
C34 C35 C36 119.96(17)
C37 C36 C39 108.82(17)
C37 C36 C35 111.34(16)
C39 C36 C35 108.58(16)
C37 C36 C38 108.32(17)
C39 C36 C38 110.06(16)
C35 C36 C38 109.70(16)
C36 C37 H37A 109.5
C36 C37 H37B 109.5
H37A C37 H37B 109.5
C36 C37 H37C 109.5
H37A C37 H37C 109.5
H37B C37 H37C 109.5
C36 C38 H38A 109.5
C36 C38 H38B 109.5
H38A C38 H38B 109.5
C36 C38 H38C 109.5
H38A C38 H38C 109.5
H38B C38 H38C 109.5
C36 C39 H39A 109.5
C36 C39 H39B 109.5
H39A C39 H39B 109.5
C36 C39 H39C 109.5
H39A C39 H39C 109.5
H39B C39 H39C 109.5

loop_
_geom_bond_atom_site_label_1
_geom_bond_atom_site_label_2
_geom_bond_distance
Zr1 C19 2.4272(19)
Zr1 Cl2 2.4310(5)
Zr1 Cl1 2.4331(5)
Zr1 C1 2.4428(19)
Zr1 C2 2.4787(19)
Zr1 C5 2.4830(19)
Zr1 C20 2.5210(19)
Zr1 C4 2.554(2)
Zr1 C32 2.5663(19)
Zr1 C3 2.6081(19)
Zr1 C29 2.6687(19)
Zr1 C30 2.6731(19)
C1 C2 1.434(3)
C1 C5 1.436(3)
C1 C12 1.531(3)
C2 C3 1.432(3)
C2 H2 0.95
C3 C4 1.414(3)
C3 C8 1.526(3)
C4 C5 1.431(3)
C4 H4 0.95
C5 C6 1.516(3)
C6 C7 1.538(3)
C6 H6A 0.99
C6 H6B 0.99
C7 H7A 0.98
C7 H7B 0.98
C7 H7C 0.98
C8 C9 1.541(3)
C8 C11 1.541(3)
C8 C10 1.548(3)
C9 H9A 0.98
C9 H9B 0.98
C9 H9C 0.98
C10 H10A 0.98
C10 H10B 0.98
C10 H10C 0.98
C11 H11A 0.98
C11 H11B 0.98
C11 H11C 0.98
C12 C13 1.533(3)
C12 C19 1.537(3)
C12 H12 1
C13 C14 1.399(3)
C13 C18 1.400(3)
C14 C15 1.393(3)
C14 H14 0.95
C15 C16 1.398(3)
C15 H15 0.95
C16 C17 1.385(3)
C16 H16 0.95
C17 C18 1.402(3)
C17 H17 0.95
C18 H18 0.95
C19 C20 1.443(3)
C19 C32 1.451(3)
C20 C21 1.431(3)
C20 C29 1.444(3)
C21 C22 1.371(3)
C21 H21 0.95
C22 C23 1.438(3)
C22 H22 0.95
C23 C28 1.376(3)
C23 C24 1.531(3)
C24 C25 1.541(3)
C24 C26 1.542(3)
C24 C27 1.551(3)
C25 H25A 0.98
C25 H25B 0.98
C25 H25C 0.98
C26 H26A 0.98
C26 H26B 0.98
C26 H26C 0.98
C27 H27A 0.98
C27 H27B 0.98
C27 H27C 0.98
C28 C29 1.417(3)
C28 H28 0.95
C29 C30 1.443(3)
C30 C31 1.416(3)
C30 C32 1.438(3)
C31 C35 1.377(3)
C31 H31 0.95
C32 C33 1.430(3)
C33 C34 1.377(3)
C33 H33 0.95
C34 C35 1.436(3)
C34 H34 0.95
C35 C36 1.538(3)
C36 C37 1.536(3)
C36 C39 1.537(3)
C36 C38 1.545(3)
C37 H37A 0.98
C37 H37B 0.98
C37 H37C 0.98
C38 H38A 0.98
C38 H38B 0.98
C38 H38C 0.98
C39 H39A 0.98
C39 H39B 0.98
C39 H39C 0.98

loop_
_geom_torsion_atom_site_label_1
_geom_torsion_atom_site_label_2
_geom_torsion_atom_site_label_3
_geom_torsion_atom_site_label_4
_geom_torsion
C19 Zr1 C1 C2 -117.06(13)
Cl2 Zr1 C1 C2 0.34(14)
Cl1 Zr1 C1 C2 133.99(10)
C5 Zr1 C1 C2 112.53(16)
C20 Zr1 C1 C2 -87.31(12)
C4 Zr1 C1 C2 75.12(12)
C32 Zr1 C1 C2 -142.14(12)
C3 Zr1 C1 C2 36.15(11)
C29 Zr1 C1 C2 -95.84(12)
C30 Zr1 C1 C2 -129.26(11)
C19 Zr1 C1 C5 130.41(13)
Cl2 Zr1 C1 C5 -112.19(11)
Cl1 Zr1 C1 C5 21.46(12)
C2 Zr1 C1 C5 -112.53(16)
C20 Zr1 C1 C5 160.16(12)
C4 Zr1 C1 C5 -37.41(11)
C32 Zr1 C1 C5 105.33(12)
C3 Zr1 C1 C5 -76.38(12)
C29 Zr1 C1 C5 151.63(11)
C30 Zr1 C1 C5 118.21(11)
C19 Zr1 C1 C12 5.27(10)
Cl2 Zr1 C1 C12 122.67(10)
Cl1 Zr1 C1 C12 -103.69(11)
C2 Zr1 C1 C12 122.32(17)
C5 Zr1 C1 C12 -125.15(17)
C20 Zr1 C1 C12 35.02(11)
C4 Zr1 C1 C12 -162.55(14)
C32 Zr1 C1 C12 -19.81(11)
C3 Zr1 C1 C12 158.48(14)
C29 Zr1 C1 C12 26.49(13)
C30 Zr1 C1 C12 -6.94(13)
C5 C1 C2 C3 -1.8(2)
C12 C1 C2 C3 -161.37(17)
Zr1 C1 C2 C3 -70.09(14)
C5 C1 C2 Zr1 68.26(13)
C12 C1 C2 Zr1 -91.28(17)
C19 Zr1 C2 C3 166.73(13)
Cl2 Zr1 C2 C3 -64.02(11)
Cl1 Zr1 C2 C3 48.57(14)
C1 Zr1 C2 C3 115.74(17)
C5 Zr1 C2 C3 76.92(12)
C20 Zr1 C2 C3 -158.68(12)
C4 Zr1 C2 C3 36.12(11)
C32 Zr1 C2 C3 155.85(11)
C29 Zr1 C2 C3 -147.95(11)
C30 Zr1 C2 C3 -175.67(10)
C19 Zr1 C2 C1 50.99(11)
Cl2 Zr1 C2 C1 -179.76(10)
Cl1 Zr1 C2 C1 -67.17(13)
C5 Zr1 C2 C1 -38.82(11)
C20 Zr1 C2 C1 85.58(12)
C4 Zr1 C2 C1 -79.62(12)
C32 Zr1 C2 C1 40.11(12)
C3 Zr1 C2 C1 -115.74(17)
C29 Zr1 C2 C1 96.31(12)
C30 Zr1 C2 C1 68.59(13)
C1 C2 C3 C4 2.6(2)
Zr1 C2 C3 C4 -62.96(13)
C1 C2 C3 C8 -168.92(18)
Zr1 C2 C3 C8 125.53(19)
C1 C2 C3 Zr1 65.55(13)
C19 Zr1 C3 C4 102.00(12)
Cl2 Zr1 C3 C4 -126.10(11)
Cl1 Zr1 C3 C4 -30.16(12)
C1 Zr1 C3 C4 78.06(12)
C2 Zr1 C3 C4 115.70(17)
C5 Zr1 C3 C4 36.34(11)
C20 Zr1 C3 C4 137.87(12)
C32 Zr1 C3 C4 80.59(14)
C29 Zr1 C3 C4 160.84(11)
C30 Zr1 C3 C4 126.43(19)
C19 Zr1 C3 C2 -13.70(13)
Cl2 Zr1 C3 C2 118.20(11)
Cl1 Zr1 C3 C2 -145.86(11)
C1 Zr1 C3 C2 -37.64(11)
C5 Zr1 C3 C2 -79.36(12)
C20 Zr1 C3 C2 22.17(13)
C4 Zr1 C3 C2 -115.70(17)
C32 Zr1 C3 C2 -35.11(16)
C29 Zr1 C3 C2 45.14(15)
C30 Zr1 C3 C2 10.7(3)
C19 Zr1 C3 C8 -133.77(17)
Cl2 Zr1 C3 C8 -1.87(17)
Cl1 Zr1 C3 C8 94.06(17)
C1 Zr1 C3 C8 -157.7(2)
C2 Zr1 C3 C8 -120.1(2)
C5 Zr1 C3 C8 160.6(2)
C20 Zr1 C3 C8 -97.91(17)
C4 Zr1 C3 C8 124.2(2)
C32 Zr1 C3 C8 -155.19(15)
C29 Zr1 C3 C8 -74.94(19)
C30 Zr1 C3 C8 -109.3(2)
C2 C3 C4 C5 -2.4(2)
C8 C3 C4 C5 168.99(18)
Zr1 C3 C4 C5 -63.16(13)
C2 C3 C4 Zr1 60.78(13)
C8 C3 C4 Zr1 -127.8(2)
C19 Zr1 C4 C3 -90.27(12)
Cl2 Zr1 C4 C3 56.67(12)
Cl1 Zr1 C4 C3 151.69(12)
C1 Zr1 C4 C3 -79.07(12)
C2 Zr1 C4 C3 -37.07(11)
C5 Zr1 C4 C3 -117.56(17)
C20 Zr1 C4 C3 -56.26(14)
C32 Zr1 C4 C3 -126.11(12)
C29 Zr1 C4 C3 -49.8(3)
C30 Zr1 C4 C3 -143.63(14)
C19 Zr1 C4 C5 27.29(12)
Cl2 Zr1 C4 C5 174.23(10)
Cl1 Zr1 C4 C5 -90.75(10)
C1 Zr1 C4 C5 38.49(11)
C2 Zr1 C4 C5 80.49(12)
C20 Zr1 C4 C5 61.30(13)
C32 Zr1 C4 C5 -8.55(13)
C3 Zr1 C4 C5 117.56(17)
C29 Zr1 C4 C5 67.7(2)
C30 Zr1 C4 C5 -26.1(2)
C3 C4 C5 C1 1.3(2)
Zr1 C4 C5 C1 -65.28(13)
C3 C4 C5 C6 -175.68(18)
Zr1 C4 C5 C6 117.73(18)
C3 C4 C5 Zr1 66.59(14)
C2 C1 C5 C4 0.3(2)
C12 C1 C5 C4 159.15(18)
Zr1 C1 C5 C4 68.48(13)
C2 C1 C5 C6 177.23(18)
C12 C1 C5 C6 -23.9(3)
Zr1 C1 C5 C6 -114.62(19)
C2 C1 C5 Zr1 -68.15(13)
C12 C1 C5 Zr1 90.67(18)
C19 Zr1 C5 C4 -154.69(11)
Cl2 Zr1 C5 C4 -8.32(14)
Cl1 Zr1 C5 C4 85.38(10)
C1 Zr1 C5 C4 -113.89(16)
C2 Zr1 C5 C4 -75.09(12)
C20 Zr1 C5 C4 -134.60(11)
C32 Zr1 C5 C4 172.99(11)
C3 Zr1 C5 C4 -34.99(11)
C29 Zr1 C5 C4 -155.44(10)
C30 Zr1 C5 C4 167.06(10)
C19 Zr1 C5 C1 -40.80(11)
Cl2 Zr1 C5 C1 105.57(11)
Cl1 Zr1 C5 C1 -160.73(11)
C2 Zr1 C5 C1 38.80(11)
C20 Zr1 C5 C1 -20.71(12)
C4 Zr1 C5 C1 113.89(16)
C32 Zr1 C5 C1 -73.12(11)
C3 Zr1 C5 C1 78.90(12)
C29 Zr1 C5 C1 -41.56(15)
C30 Zr1 C5 C1 -79.05(12)
C19 Zr1 C5 C6 82.29(15)
Cl2 Zr1 C5 C6 -131.34(13)
Cl1 Zr1 C5 C6 -37.63(15)
C1 Zr1 C5 C6 123.1(2)
C2 Zr1 C5 C6 161.90(18)
C20 Zr1 C5 C6 102.38(15)
C4 Zr1 C5 C6 -123.0(2)
C32 Zr1 C5 C6 49.97(16)
C3 Zr1 C5 C6 -158.00(18)
C29 Zr1 C5 C6 81.54(17)
C30 Zr1 C5 C6 44.05(17)
C4 C5 C6 C7 112.2(2)
C1 C5 C6 C7 -64.2(3)
Zr1 C5 C6 C7 -153.42(14)
C4 C3 C8 C9 162.8(2)
C2 C3 C8 C9 -27.5(3)
Zr1 C3 C8 C9 64.6(2)
C4 C3 C8 C11 39.1(3)
C2 C3 C8 C11 -151.20(19)
Zr1 C3 C8 C11 -59.1(2)
C4 C3 C8 C10 -79.2(2)
C2 C3 C8 C10 90.5(2)
Zr1 C3 C8 C10 -177.40(14)
C2 C1 C12 C13 -53.6(2)
C5 C1 C12 C13 150.97(18)
Zr1 C1 C12 C13 -131.18(14)
C2 C1 C12 C19 70.4(2)
C5 C1 C12 C19 -85.1(2)
Zr1 C1 C12 C19 -7.23(14)
C1 C12 C13 C14 162.67(17)
C19 C12 C13 C14 45.9(2)
C1 C12 C13 C18 -18.8(3)
C19 C12 C13 C18 -135.57(19)
C18 C13 C14 C15 1.4(3)
C12 C13 C14 C15 179.96(19)
C13 C14 C15 C16 -0.5(3)
C14 C15 C16 C17 -0.3(3)
C15 C16 C17 C18 0.2(3)
C14 C13 C18 C17 -1.4(3)
C12 C13 C18 C17 -179.98(19)
C16 C17 C18 C13 0.6(3)
C1 C12 C19 C20 -73.4(2)
C13 C12 C19 C20 51.0(3)
C1 C12 C19 C32 90.3(2)
C13 C12 C19 C32 -145.31(19)
C1 C12 C19 Zr1 7.29(14)
C13 C12 C19 Zr1 131.70(14)
Cl2 Zr1 C19 C20 -6.14(12)
Cl1 Zr1 C19 C20 -136.07(9)
C1 Zr1 C19 C20 119.26(12)
C2 Zr1 C19 C20 88.68(11)
C5 Zr1 C19 C20 144.60(11)
C4 Zr1 C19 C20 130.03(10)
C32 Zr1 C19 C20 -110.10(15)
C3 Zr1 C19 C20 96.19(11)
C29 Zr1 C19 C20 -36.02(10)
C30 Zr1 C19 C20 -74.68(11)
Cl2 Zr1 C19 C32 103.96(11)
Cl1 Zr1 C19 C32 -25.97(12)
C1 Zr1 C19 C32 -130.65(13)
C2 Zr1 C19 C32 -161.23(12)
C5 Zr1 C19 C32 -105.30(11)
C20 Zr1 C19 C32 110.10(15)
C4 Zr1 C19 C32 -119.87(11)
C3 Zr1 C19 C32 -153.72(11)
C29 Zr1 C19 C32 74.07(11)
C30 Zr1 C19 C32 35.42(10)
Cl2 Zr1 C19 C12 -130.65(9)
Cl1 Zr1 C19 C12 99.42(10)
C1 Zr1 C19 C12 -5.25(10)
C2 Zr1 C19 C12 -35.83(11)
C5 Zr1 C19 C12 20.09(11)
C20 Zr1 C19 C12 -124.51(16)
C4 Zr1 C19 C12 5.52(13)
C32 Zr1 C19 C12 125.39(17)
C3 Zr1 C19 C12 -28.32(12)
C29 Zr1 C19 C12 -160.53(14)
C30 Zr1 C19 C12 160.81(14)
C32 C19 C20 C21 -179.9(2)
C12 C19 C20 C21 -13.5(3)
Zr1 C19 C20 C21 -106.4(2)
C32 C19 C20 C29 -3.1(2)
C12 C19 C20 C29 163.24(18)
Zr1 C19 C20 C29 70.36(13)
C32 C19 C20 Zr1 -73.49(13)
C12 C19 C20 Zr1 92.88(18)
C19 Zr1 C20 C21 129.29(19)
Cl2 Zr1 C20 C21 -55.40(14)
Cl1 Zr1 C20 C21 -163.66(11)
C1 Zr1 C20 C21 79.95(14)
C2 Zr1 C20 C21 45.37(14)
C5 Zr1 C20 C21 91.58(15)
C4 Zr1 C20 C21 61.03(17)
C32 Zr1 C20 C21 169.21(17)
C3 Zr1 C20 C21 33.42(16)
C29 Zr1 C20 C21 -115.31(19)
C30 Zr1 C20 C21 -151.03(17)
Cl2 Zr1 C20 C19 175.30(10)
Cl1 Zr1 C20 C19 67.05(12)
C1 Zr1 C20 C19 -49.34(10)
C2 Zr1 C20 C19 -83.92(11)
C5 Zr1 C20 C19 -37.72(12)
C4 Zr1 C20 C19 -68.27(13)
C32 Zr1 C20 C19 39.92(10)
C3 Zr1 C20 C19 -95.88(11)
C29 Zr1 C20 C19 115.39(15)
C30 Zr1 C20 C19 79.67(11)
C19 Zr1 C20 C29 -115.39(15)
Cl2 Zr1 C20 C29 59.91(11)
Cl1 Zr1 C20 C29 -48.35(14)
C1 Zr1 C20 C29 -164.73(12)
C2 Zr1 C20 C29 160.69(12)
C5 Zr1 C20 C29 -153.11(11)
C4 Zr1 C20 C29 176.34(10)
C32 Zr1 C20 C29 -75.47(12)
C3 Zr1 C20 C29 148.73(11)
C30 Zr1 C20 C29 -35.72(10)
C19 C20 C21 C22 175.7(2)
C29 C20 C21 C22 -0.8(3)
Zr1 C20 C21 C22 90.4(2)
C20 C21 C22 C23 -0.7(3)
C21 C22 C23 C28 2.8(3)
C21 C22 C23 C24 -174.62(19)
C28 C23 C24 C25 -0.6(3)
C22 C23 C24 C25 176.71(18)
C28 C23 C24 C26 120.7(2)
C22 C23 C24 C26 -62.0(2)
C28 C23 C24 C27 -119.2(2)
C22 C23 C24 C27 58.1(2)
C22 C23 C28 C29 -3.3(3)
C24 C23 C28 C29 173.94(18)
C23 C28 C29 C30 -175.77(19)
C23 C28 C29 C20 2.0(3)
C23 C28 C29 Zr1 -80.0(2)
C21 C20 C29 C28 0.2(3)
C19 C20 C29 C28 -177.15(17)
Zr1 C20 C29 C28 -113.38(17)
C21 C20 C29 C30 178.41(17)
C19 C20 C29 C30 1.1(2)
Zr1 C20 C29 C30 64.84(13)
C21 C20 C29 Zr1 113.57(17)
C19 C20 C29 Zr1 -63.78(13)
C19 Zr1 C29 C28 153.02(17)
Cl2 Zr1 C29 C28 -4.39(14)
Cl1 Zr1 C29 C28 -97.62(14)
C1 Zr1 C29 C28 130.87(15)
C2 Zr1 C29 C28 94.95(15)
C5 Zr1 C29 C28 153.93(13)
C20 Zr1 C29 C28 115.03(19)
C4 Zr1 C29 C28 105.8(2)
C32 Zr1 C29 C28 -165.04(17)
C3 Zr1 C29 C28 71.13(17)
C30 Zr1 C29 C28 -128.7(2)
C19 Zr1 C29 C30 -78.24(12)
Cl2 Zr1 C29 C30 124.36(11)
Cl1 Zr1 C29 C30 31.13(12)
C1 Zr1 C29 C30 -100.39(12)
C2 Zr1 C29 C30 -136.30(11)
C5 Zr1 C29 C30 -77.33(13)
C20 Zr1 C29 C30 -116.23(16)
C4 Zr1 C29 C30 -125.4(2)
C32 Zr1 C29 C30 -36.30(11)
C3 Zr1 C29 C30 -160.12(11)
C19 Zr1 C29 C20 37.99(11)
Cl2 Zr1 C29 C20 -119.41(11)
Cl1 Zr1 C29 C20 147.36(10)
C1 Zr1 C29 C20 15.84(12)
C2 Zr1 C29 C20 -20.07(12)
C5 Zr1 C29 C20 38.90(15)
C4 Zr1 C29 C20 -9.2(3)
C32 Zr1 C29 C20 79.93(12)
C3 Zr1 C29 C20 -43.89(14)
C30 Zr1 C29 C20 116.23(16)
C28 C29 C30 C31 0.3(4)
C20 C29 C30 C31 -177.7(2)
Zr1 C29 C30 C31 -117.0(2)
C28 C29 C30 C32 179.47(19)
C20 C29 C30 C32 1.5(2)
Zr1 C29 C30 C32 62.24(13)
C28 C29 C30 Zr1 117.2(2)
C20 C29 C30 Zr1 -60.77(13)
C19 Zr1 C30 C31 -153.39(18)
Cl2 Zr1 C30 C31 72.32(15)
Cl1 Zr1 C30 C31 -23.93(15)
C1 Zr1 C30 C31 -140.65(15)
C2 Zr1 C30 C31 -174.59(14)
C5 Zr1 C30 C31 -104.55(15)
C20 Zr1 C30 C31 164.40(18)
C4 Zr1 C30 C31 -87.9(2)
C32 Zr1 C30 C31 -115.8(2)
C3 Zr1 C30 C31 177.95(17)
C29 Zr1 C30 C31 127.7(2)
C19 Zr1 C30 C32 -37.55(11)
Cl2 Zr1 C30 C32 -171.84(10)
Cl1 Zr1 C30 C32 91.92(10)
C1 Zr1 C30 C32 -24.80(12)
C2 Zr1 C30 C32 -58.75(13)
C5 Zr1 C30 C32 11.30(13)
C20 Zr1 C30 C32 -79.75(12)
C4 Zr1 C30 C32 28.0(2)
C3 Zr1 C30 C32 -66.2(2)
C29 Zr1 C30 C32 -116.41(16)
C19 Zr1 C30 C29 78.86(12)
Cl2 Zr1 C30 C29 -55.43(11)
Cl1 Zr1 C30 C29 -151.68(11)
C1 Zr1 C30 C29 91.60(12)
C2 Zr1 C30 C29 57.66(14)
C5 Zr1 C30 C29 127.70(11)
C20 Zr1 C30 C29 36.65(11)
C4 Zr1 C30 C29 144.37(14)
C32 Zr1 C30 C29 116.41(16)
C3 Zr1 C30 C29 50.2(2)
C32 C30 C31 C35 0.8(3)
C29 C30 C31 C35 179.86(19)
Zr1 C30 C31 C35 85.0(2)
C31 C30 C32 C33 -3.4(3)
C29 C30 C32 C33 177.35(17)
Zr1 C30 C32 C33 -117.70(17)
C31 C30 C32 C19 175.83(17)
C29 C30 C32 C19 -3.5(2)
Zr1 C30 C32 C19 61.49(13)
C31 C30 C32 Zr1 114.34(18)
C29 C30 C32 Zr1 -64.95(13)
C20 C19 C32 C33 -176.9(2)
C12 C19 C32 C33 16.8(3)
Zr1 C19 C32 C33 110.8(2)
C20 C19 C32 C30 4.0(2)
C12 C19 C32 C30 -162.19(18)
Zr1 C19 C32 C30 -68.16(14)
C20 C19 C32 Zr1 72.21(13)
C12 C19 C32 Zr1 -94.03(18)
C19 Zr1 C32 C33 -128.8(2)
Cl2 Zr1 C32 C33 125.54(14)
Cl1 Zr1 C32 C33 28.58(14)
C1 Zr1 C32 C33 -88.16(15)
C2 Zr1 C32 C33 -109.39(15)
C5 Zr1 C32 C33 -55.61(15)
C20 Zr1 C32 C33 -168.98(18)
C4 Zr1 C32 C33 -50.96(17)
C3 Zr1 C32 C33 -90.25(16)
C29 Zr1 C32 C33 150.77(17)
C30 Zr1 C32 C33 114.99(19)
C19 Zr1 C32 C30 116.21(16)
Cl2 Zr1 C32 C30 10.55(13)
Cl1 Zr1 C32 C30 -86.41(10)
C1 Zr1 C32 C30 156.85(11)
C2 Zr1 C32 C30 135.62(11)
C5 Zr1 C32 C30 -170.59(11)
C20 Zr1 C32 C30 76.04(11)
C4 Zr1 C32 C30 -165.95(10)
C3 Zr1 C32 C30 154.76(10)
C29 Zr1 C32 C30 35.78(10)
Cl2 Zr1 C32 C19 -105.66(11)
Cl1 Zr1 C32 C19 157.38(11)
C1 Zr1 C32 C19 40.64(11)
C2 Zr1 C32 C19 19.41(12)
C5 Zr1 C32 C19 73.20(11)
C20 Zr1 C32 C19 -40.17(10)
C4 Zr1 C32 C19 77.84(12)
C3 Zr1 C32 C19 38.55(15)
C29 Zr1 C32 C19 -80.43(12)
C30 Zr1 C32 C19 -116.21(16)
C30 C32 C33 C34 2.6(3)
C19 C32 C33 C34 -176.3(2)
Zr1 C32 C33 C34 -89.3(2)
C32 C33 C34 C35 0.7(3)
C30 C31 C35 C34 2.5(3)
C30 C31 C35 C36 -176.44(18)
C33 C34 C35 C31 -3.3(3)
C33 C34 C35 C36 175.66(18)
C31 C35 C36 C37 2.2(3)
C34 C35 C36 C37 -176.70(19)
C31 C35 C36 C39 122.0(2)
C34 C35 C36 C39 -56.9(2)
C31 C35 C36 C38 -117.6(2)
C34 C35 C36 C38 63.4(2)
